data_4350390
loop_
_publ_author_name
'Ibrahim, Mohamed M.'
'Olmo, Cristina P\'erez'
'Tekeste, Teame'
'Seebacher, Jan'
'He, Guosen'
'Maldonado Calvo, Jos\'e A'
'B\"ohmerle, Karin'
'Steinfeld, Gunther'
'Brombacher, Horst'
'Vahrenkamp, Heinrich'

_publ_section_title
;
 Zn-OH2 and Zn-OH complexes with hydroborate-derived tripod ligands: a
 comprehensive study.
;
_journal_issue 18
_journal_name_full 'Inorganic chemistry'
_journal_page_first 7493
_journal_page_last 7502
_journal_paper_doi 10.1021/ic060752f
_journal_volume 45
_journal_year 2006
_chemical_formula_sum 'C94 H115 B2 Cl7 N12 O6 S6 Zn2'
_chemical_formula_weight 2101.95
_chemical_name_common 'Complex 14 (Ibrahim), (S3-iPr)Zn-OH-Zn(S3-iPr)'
_space_group_IT_number 2
_space_group_name_Hall '-P 1'
_space_group_name_H-M_alt 'P -1'
_symmetry_cell_setting triclinic
_symmetry_space_group_name_H-M 'P -1'
_atom_sites_solution_hydrogens geom
_atom_sites_solution_primary direct
_atom_sites_solution_secondary difmap
_audit_creation_method SHELXL-97
_cell_angle_alpha 82.669(3)
_cell_angle_beta 73.227(3)
_cell_angle_gamma 87.355(3)
_cell_formula_units_Z 1
_cell_length_a 14.465(2)
_cell_length_b 14.722(2)
_cell_length_c 14.797(2)
_cell_measurement_temperature 293(2)
_cell_volume 2992.2(7)
_computing_cell_refinement 'Bruker SMART'
_computing_data_collection 'Bruker SMART'
_computing_data_reduction 'Bruker SHELXTL'
_computing_molecular_graphics 'Bruker SHELXTL'
_computing_publication_material 'Bruker SHELXTL'
_computing_structure_refinement 'SHELXL-97 (Sheldrick, 1997)'
_computing_structure_solution 'SHELXS-97 (Sheldrick, 1990)'
_diffrn_ambient_temperature 293(2)
_diffrn_measured_fraction_theta_full 0.892
_diffrn_measured_fraction_theta_max 0.892
_diffrn_measurement_device_type 'CCD area detector'
_diffrn_measurement_method 'phi and omega scans'
_diffrn_radiation_monochromator graphite
_diffrn_radiation_source 'fine-focus sealed tube'
_diffrn_radiation_type MoK\a
_diffrn_radiation_wavelength 0.71073
_diffrn_reflns_av_R_equivalents 0.0434
_diffrn_reflns_av_sigmaI/netI 0.1156
_diffrn_reflns_limit_h_max 19
_diffrn_reflns_limit_h_min -19
_diffrn_reflns_limit_k_max 19
_diffrn_reflns_limit_k_min -19
_diffrn_reflns_limit_l_max 19
_diffrn_reflns_limit_l_min -19
_diffrn_reflns_number 27049
_diffrn_reflns_theta_full 28.84
_diffrn_reflns_theta_max 28.84
_diffrn_reflns_theta_min 1.39
_exptl_absorpt_coefficient_mu 0.710
_exptl_absorpt_correction_type SADABS
_exptl_crystal_colour colorless
_exptl_crystal_density_diffrn 1.166
_exptl_crystal_density_method 'not measured'
_exptl_crystal_description isometric
_exptl_crystal_F_000 1096
_exptl_crystal_size_max 0.10
_exptl_crystal_size_mid 0.14
_exptl_crystal_size_min 0.21
_refine_diff_density_max 1.148
_refine_diff_density_min -0.764
_refine_diff_density_rms 0.135
_refine_ls_extinction_method none
_refine_ls_goodness_of_fit_ref 0.900
_refine_ls_hydrogen_treatment mixed
_refine_ls_matrix_type full
_refine_ls_number_parameters 601
_refine_ls_number_reflns 13959
_refine_ls_number_restraints 0
_refine_ls_restrained_S_all 0.900
_refine_ls_R_factor_all 0.1729
_refine_ls_R_factor_gt 0.0820
_refine_ls_shift/su_max 0.031
_refine_ls_shift/su_mean 0.001
_refine_ls_structure_factor_coef Fsqd
_refine_ls_weighting_details 'calc w=1/[\s^2^(Fo^2^)+(0.1676P)^2^+0.0000P] where P=(Fo^2^+2Fc^2^)/3'
_refine_ls_weighting_scheme calc
_refine_ls_wR_factor_gt 0.2346
_refine_ls_wR_factor_ref 0.2881
_reflns_number_gt 5646
_reflns_number_total 13959
_reflns_threshold_expression >2sigma(I)
_cod_data_source_file ic060752fsi20060504_033957.cif
_cod_data_source_block ibrao
_cod_depositor_comments
;
The following automatic conversions were performed:

data item '_symmetry_cell_setting' value 'Triclinic' was changed to
'triclinic' in accordance with the
/home/saulius/struct/COD-crude-data/automatic-downloads/DataCite-retrospective/ACS/depositions/lib/dictionaries/cif_core.dic
dictionary named 'cif_core.dic' version 2.4.2 last updated on
2011-04-26.

Automatic conversion script
Id: cif_fix_values 6909 2019-04-08 15:41:33Z antanas 
;
_cod_original_sg_symbol_H-M P-1
_cod_database_code 4350390

loop_
_symmetry_equiv_pos_as_xyz
'x, y, z'
'-x, -y, -z'

loop_
_atom_site_label
_atom_site_type_symbol
_atom_site_fract_x
_atom_site_fract_y
_atom_site_fract_z
_atom_site_U_iso_or_equiv
_atom_site_adp_type
_atom_site_occupancy
_atom_site_symmetry_multiplicity
_atom_site_calc_flag
_atom_site_refinement_flags
_atom_site_disorder_assembly
_atom_site_disorder_group
Zn1 Zn 0.93432(5) 0.57385(4) -0.40650(5) 0.0490(2) Uani 1 1 d . . .
S1 S 1.03147(10) 0.69037(10) -0.39131(10) 0.0506(4) Uani 1 1 d . . .
S2 S 0.87977(10) 0.48710(10) -0.25750(11) 0.0508(4) Uani 1 1 d . . .
S3 S 0.80097(12) 0.64200(10) -0.44882(11) 0.0542(4) Uani 1 1 d . . .
O1 O 1.0155(18) 0.501(2) -0.4864(17) 0.117(6) Uani 0.50 1 d P . .
H1A H 1.0637 0.5298 -0.5182 0.175 Uiso 0.50 1 calc PR . .
N1 N 0.9010(3) 0.6956(3) -0.2121(3) 0.0458(10) Uani 1 1 d . . .
N2 N 1.0517(3) 0.6758(3) -0.2143(3) 0.0479(11) Uani 1 1 d . . .
N3 N 0.7422(3) 0.6258(3) -0.2175(3) 0.0450(10) Uani 1 1 d . . .
N4 N 0.6847(3) 0.4872(3) -0.2030(3) 0.0482(11) Uani 1 1 d . . .
N5 N 0.8099(3) 0.7706(3) -0.3303(3) 0.0463(11) Uani 1 1 d . . .
N6 N 0.8170(3) 0.8258(3) -0.4759(3) 0.0520(12) Uani 1 1 d . . .
B1 B 0.8001(4) 0.7142(4) -0.2319(4) 0.0458(14) Uani 1 1 d . . .
H1 H 0.7629 0.7524 -0.1841 0.055 Uiso 1 1 calc R . .
C1 C 0.9075(5) 0.6888(4) -0.1194(4) 0.0584(16) Uani 1 1 d . . .
H1B H 0.8559 0.6924 -0.0652 0.070 Uiso 1 1 calc R . .
C2 C 0.9990(5) 0.6763(5) -0.1209(4) 0.0619(16) Uani 1 1 d . . .
H2A H 1.0231 0.6692 -0.0685 0.074 Uiso 1 1 calc R . .
C3 C 0.9915(4) 0.6875(4) -0.2701(4) 0.0432(12) Uani 1 1 d . . .
C4 C 1.1553(4) 0.6599(4) -0.2473(4) 0.0513(14) Uani 1 1 d . . .
C5 C 1.2161(5) 0.7363(5) -0.2757(5) 0.0651(17) Uani 1 1 d . A .
C6 C 1.3151(5) 0.7168(6) -0.3024(5) 0.080(2) Uani 1 1 d . . .
H6A H 1.3583 0.7651 -0.3223 0.096 Uiso 1 1 calc R . .
C7 C 1.3504(5) 0.6297(6) -0.3004(5) 0.078(2) Uani 1 1 d . . .
H7A H 1.4169 0.6198 -0.3184 0.094 Uiso 1 1 calc R . .
C8 C 1.2903(5) 0.5569(5) -0.2725(5) 0.0685(18) Uani 1 1 d . . .
H8A H 1.3160 0.4979 -0.2713 0.082 Uiso 1 1 calc R . .
C9 C 1.1885(4) 0.5698(4) -0.2450(4) 0.0542(14) Uani 1 1 d . . .
C10 C 1.1766(6) 0.8342(5) -0.2775(6) 0.082(2) Uani 1 1 d . . .
C11 C 1.2223(18) 0.8877(9) -0.2184(13) 0.119(5) Uiso 0.88(4) 1 d P A 1
H11A H 1.2070 0.8583 -0.1542 0.178 Uiso 0.88(4) 1 calc PR A 1
H11B H 1.1972 0.9493 -0.2187 0.178 Uiso 0.88(4) 1 calc PR A 1
H11C H 1.2911 0.8889 -0.2456 0.178 Uiso 0.88(4) 1 calc PR A 1
C11B C 1.172(5) 0.881(3) -0.191(4) 0.05(2) Uiso 0.12(4) 1 d P A 2
H11D H 1.1096 0.8703 -0.1453 0.068 Uiso 0.12(4) 1 calc PR A 2
H11E H 1.1809 0.9454 -0.2093 0.068 Uiso 0.12(4) 1 calc PR A 2
H11F H 1.2212 0.8562 -0.1632 0.068 Uiso 0.12(4) 1 calc PR A 2
C12 C 1.2026(8) 0.8834(7) -0.3777(8) 0.129(4) Uani 1 1 d . A .
H12A H 1.1722 0.8537 -0.4156 0.193 Uiso 1 1 calc R . .
H12B H 1.2714 0.8818 -0.4049 0.193 Uiso 1 1 calc R . .
H12C H 1.1807 0.9459 -0.3762 0.193 Uiso 1 1 calc R . .
C13 C 1.1215(5) 0.4892(4) -0.2180(5) 0.0633(16) Uani 1 1 d . . .
H13A H 1.0555 0.5126 -0.2101 0.076 Uiso 1 1 calc R . .
C14 C 1.1435(7) 0.4244(6) -0.2941(7) 0.110(3) Uani 1 1 d . . .
H14A H 1.1402 0.4576 -0.3533 0.165 Uiso 1 1 calc R . .
H14B H 1.0970 0.3761 -0.2755 0.165 Uiso 1 1 calc R . .
H14C H 1.2071 0.3987 -0.3014 0.165 Uiso 1 1 calc R . .
C15 C 1.1263(7) 0.4367(7) -0.1217(6) 0.118(4) Uani 1 1 d . . .
H15A H 1.1115 0.4779 -0.0741 0.177 Uiso 1 1 calc R . .
H15B H 1.1900 0.4116 -0.1283 0.177 Uiso 1 1 calc R . .
H15C H 1.0803 0.3879 -0.1032 0.177 Uiso 1 1 calc R . .
C16 C 0.6423(4) 0.6311(4) -0.1915(4) 0.0568(15) Uani 1 1 d . . .
H16A H 0.6058 0.6845 -0.1820 0.068 Uiso 1 1 calc R . .
C17 C 0.6062(4) 0.5458(5) -0.1820(4) 0.0573(15) Uani 1 1 d . . .
H17A H 0.5414 0.5300 -0.1647 0.069 Uiso 1 1 calc R . .
C18 C 0.7674(4) 0.5363(4) -0.2257(4) 0.0453(12) Uani 1 1 d . . .
C19 C 0.6795(4) 0.3903(4) -0.2051(4) 0.0516(14) Uani 1 1 d . . .
C20 C 0.6639(4) 0.3607(4) -0.2839(4) 0.0575(15) Uani 1 1 d . . .
C21 C 0.6584(5) 0.2663(5) -0.2833(6) 0.077(2) Uani 1 1 d . . .
H21A H 0.6481 0.2439 -0.3356 0.092 Uiso 1 1 calc R . .
C22 C 0.6675(6) 0.2063(5) -0.2095(7) 0.089(2) Uani 1 1 d . . .
H22A H 0.6634 0.1436 -0.2109 0.106 Uiso 1 1 calc R . .
C23 C 0.6833(5) 0.2399(5) -0.1294(6) 0.082(2) Uani 1 1 d . . .
H23A H 0.6882 0.1986 -0.0778 0.098 Uiso 1 1 calc R . .
C24 C 0.6915(4) 0.3314(4) -0.1264(4) 0.0587(15) Uani 1 1 d . . .
C25 C 0.6557(5) 0.4248(5) -0.3676(5) 0.0678(18) Uani 1 1 d . . .
H25A H 0.6735 0.4856 -0.3582 0.081 Uiso 1 1 calc R . .
C26 C 0.5527(7) 0.4323(7) -0.3743(7) 0.123(4) Uani 1 1 d . . .
H26A H 0.5105 0.4493 -0.3157 0.184 Uiso 1 1 calc R . .
H26B H 0.5333 0.3743 -0.3856 0.184 Uiso 1 1 calc R . .
H26C H 0.5492 0.4779 -0.4256 0.184 Uiso 1 1 calc R . .
C27 C 0.7274(8) 0.3999(8) -0.4611(6) 0.125(4) Uani 1 1 d . . .
H27A H 0.7917 0.3967 -0.4548 0.187 Uiso 1 1 calc R . .
H27B H 0.7244 0.4459 -0.5124 0.187 Uiso 1 1 calc R . .
H27C H 0.7107 0.3416 -0.4743 0.187 Uiso 1 1 calc R . .
C28 C 0.7077(5) 0.3668(5) -0.0403(5) 0.0737(19) Uani 1 1 d . . .
H28A H 0.7146 0.4334 -0.0545 0.088 Uiso 1 1 calc R . .
C29 C 0.6178(7) 0.3474(8) 0.0462(6) 0.119(3) Uani 1 1 d . . .
H29A H 0.5617 0.3743 0.0307 0.179 Uiso 1 1 calc R . .
H29B H 0.6265 0.3733 0.0995 0.179 Uiso 1 1 calc R . .
H29C H 0.6093 0.2824 0.0621 0.179 Uiso 1 1 calc R . .
C30 C 0.7991(7) 0.3284(8) -0.0172(7) 0.126(4) Uani 1 1 d . . .
H30A H 0.8539 0.3419 -0.0717 0.189 Uiso 1 1 calc R . .
H30B H 0.7936 0.2633 -0.0007 0.189 Uiso 1 1 calc R . .
H30C H 0.8075 0.3559 0.0353 0.189 Uiso 1 1 calc R . .
C31 C 0.8186(5) 0.8655(4) -0.3388(5) 0.0594(16) Uani 1 1 d . . .
H31A H 0.8210 0.8995 -0.2907 0.071 Uiso 1 1 calc R . .
C32 C 0.8227(5) 0.8991(4) -0.4282(5) 0.0635(17) Uani 1 1 d . . .
H32A H 0.8284 0.9605 -0.4536 0.076 Uiso 1 1 calc R . .
C33 C 0.8104(4) 0.7474(4) -0.4153(4) 0.0461(13) Uani 1 1 d . . .
C34 C 0.8192(5) 0.8320(4) -0.5742(4) 0.0563(15) Uani 1 1 d . . .
C35 C 0.7326(6) 0.8319(4) -0.5967(5) 0.0715(19) Uani 1 1 d . . .
C36 C 0.7373(7) 0.8420(6) -0.6922(7) 0.094(3) Uani 1 1 d . . .
H36A H 0.6802 0.8432 -0.7094 0.112 Uiso 1 1 calc R . .
C37 C 0.8227(8) 0.8502(6) -0.7617(7) 0.099(3) Uani 1 1 d . . .
H37A H 0.8238 0.8573 -0.8254 0.118 Uiso 1 1 calc R . .
C38 C 0.9075(6) 0.8480(5) -0.7369(5) 0.082(2) Uani 1 1 d . . .
H38A H 0.9660 0.8529 -0.7845 0.098 Uiso 1 1 calc R . .
C39 C 0.9078(5) 0.8385(4) -0.6416(5) 0.0635(17) Uani 1 1 d . . .
C40 C 0.6355(6) 0.8222(6) -0.5197(6) 0.090(2) Uani 1 1 d . . .
H40A H 0.6495 0.8074 -0.4584 0.108 Uiso 1 1 calc R . .
C41 C 0.5785(8) 0.9110(8) -0.5155(10) 0.158(5) Uani 1 1 d . . .
H41A H 0.6167 0.9588 -0.5063 0.237 Uiso 1 1 calc R . .
H41B H 0.5205 0.9037 -0.4635 0.237 Uiso 1 1 calc R . .
H41C H 0.5620 0.9268 -0.5739 0.237 Uiso 1 1 calc R . .
C42 C 0.5787(8) 0.7399(8) -0.5335(8) 0.138(4) Uani 1 1 d . . .
H42A H 0.6186 0.6858 -0.5363 0.208 Uiso 1 1 calc R . .
H42B H 0.5612 0.7533 -0.5917 0.208 Uiso 1 1 calc R . .
H42C H 0.5214 0.7300 -0.4811 0.208 Uiso 1 1 calc R . .
C43 C 1.0035(5) 0.8305(5) -0.6169(5) 0.0683(18) Uani 1 1 d . . .
H43A H 0.9871 0.8203 -0.5473 0.082 Uiso 1 1 calc R . .
C44 C 1.0632(6) 0.7493(6) -0.6526(7) 0.103(3) Uani 1 1 d . . .
H44A H 1.0250 0.6949 -0.6311 0.154 Uiso 1 1 calc R . .
H44B H 1.1184 0.7432 -0.6286 0.154 Uiso 1 1 calc R . .
H44C H 1.0843 0.7579 -0.7208 0.154 Uiso 1 1 calc R . .
C45 C 1.0604(7) 0.9203(6) -0.6478(8) 0.123(4) Uani 1 1 d . . .
H45A H 1.1199 0.9129 -0.6311 0.185 Uiso 1 1 calc R . .
H45B H 1.0227 0.9686 -0.6162 0.185 Uiso 1 1 calc R . .
H45C H 1.0740 0.9356 -0.7153 0.185 Uiso 1 1 calc R . .
Cl1 Cl 0.6222(2) 0.6014(3) -0.9418(2) 0.1456(11) Uani 1 1 d . B .
Cl2 Cl 0.6274(5) 0.7283(5) -0.8189(6) 0.153(4) Uiso 0.549(14) 1 d P B 3
Cl2B Cl 0.6626(13) 0.7687(13) -0.8995(15) 0.283(9) Uiso 0.451(14) 1 d P B 4
C46 C 0.5850(10) 0.7120(10) -0.9170(12) 0.175(6) Uani 1 1 d . . .
Cl3 Cl 0.5159(5) 0.8533(4) -0.2459(6) 0.170(3) Uani 0.50 1 d P C .
Cl4 Cl 0.6021(8) 1.0322(7) -0.3324(8) 0.112(3) Uiso 0.25 1 d P C 5
Cl4B Cl 0.5328(10) 1.0333(9) -0.2757(10) 0.133(4) Uiso 0.25 1 d P C 6
C57 C 0.5519 0.9454 -0.2323 0.244(17) Uiso 0.50 1 d P . .
Cl5 Cl 0.7238(11) 0.9576(10) -1.0439(11) 0.252(5) Uiso 0.50 1 d P . .
O2 O 0.786(3) 0.979(3) -1.125(3) 0.322(17) Uiso 0.50 1 d P D 7
O3 O 0.7020(16) 1.0160(14) -0.9489(15) 0.183(7) Uiso 0.50 1 d P D 7
O4 O 0.772(3) 0.873(3) -0.995(3) 0.173(13) Uiso 0.25 1 d P D 7
O5 O 0.612(2) 0.976(2) -1.002(2) 0.135(10) Uiso 0.25 1 d P D 7
O5B O 0.639(3) 0.925(3) -1.052(3) 0.147(11) Uiso 0.25 1 d P D 8
O4B O 0.780(3) 1.026(2) -1.009(3) 0.152(11) Uiso 0.25 1 d P D 8
O6 O 1.0113(15) 0.8690(18) 0.0056(14) 0.050(8) Uiso 0.20(2) 1 d P E 9
C58 C 1.0000 1.0000 0.0000 0.18(3) Uiso 0.40(4) 2 d SP . 9
O6B O 0.9812(17) 0.9105(17) -0.0251(17) 0.112(10) Uiso 0.30(2) 1 d P E 10
C58B C 1.0488(19) 0.9048(18) 0.0103(17) 0.066(7) Uiso 0.30(2) 1 d P E 10

loop_
_atom_site_aniso_label
_atom_site_aniso_U_11
_atom_site_aniso_U_22
_atom_site_aniso_U_33
_atom_site_aniso_U_23
_atom_site_aniso_U_13
_atom_site_aniso_U_12
Zn1 0.0530(4) 0.0462(4) 0.0450(4) -0.0063(3) -0.0098(3) 0.0018(3)
S1 0.0505(8) 0.0593(9) 0.0389(7) -0.0013(6) -0.0090(6) -0.0063(7)
S2 0.0436(8) 0.0468(8) 0.0560(9) 0.0033(6) -0.0091(6) 0.0006(6)
S3 0.0687(10) 0.0420(8) 0.0575(9) -0.0034(6) -0.0279(8) -0.0025(7)
O1 0.114(17) 0.165(10) 0.095(14) -0.099(11) -0.030(8) 0.003(12)
N1 0.048(3) 0.048(3) 0.039(2) -0.0043(19) -0.011(2) -0.001(2)
N2 0.046(3) 0.058(3) 0.040(2) 0.000(2) -0.014(2) -0.002(2)
N3 0.038(2) 0.047(3) 0.046(3) -0.002(2) -0.009(2) 0.004(2)
N4 0.043(3) 0.050(3) 0.048(3) -0.001(2) -0.011(2) -0.005(2)
N5 0.048(3) 0.039(2) 0.056(3) -0.005(2) -0.021(2) 0.000(2)
N6 0.060(3) 0.044(3) 0.057(3) 0.000(2) -0.027(2) -0.004(2)
B1 0.042(3) 0.050(4) 0.042(3) -0.008(3) -0.005(3) 0.000(3)
C1 0.056(4) 0.078(4) 0.038(3) -0.001(3) -0.009(3) -0.006(3)
C2 0.059(4) 0.087(5) 0.038(3) -0.002(3) -0.015(3) 0.001(3)
C3 0.046(3) 0.043(3) 0.040(3) 0.000(2) -0.014(2) -0.003(2)
C4 0.045(3) 0.064(4) 0.046(3) 0.003(3) -0.018(3) -0.006(3)
C5 0.060(4) 0.070(4) 0.061(4) 0.015(3) -0.017(3) -0.011(3)
C6 0.051(4) 0.089(6) 0.087(5) 0.021(4) -0.011(4) -0.015(4)
C7 0.047(4) 0.097(6) 0.082(5) 0.012(4) -0.013(4) -0.007(4)
C8 0.058(4) 0.079(5) 0.066(4) 0.004(3) -0.019(3) 0.008(4)
C9 0.049(3) 0.065(4) 0.046(3) 0.003(3) -0.015(3) 0.002(3)
C10 0.082(5) 0.056(4) 0.099(6) 0.018(4) -0.022(4) -0.011(4)
C12 0.152(9) 0.086(6) 0.145(9) 0.038(6) -0.057(8) -0.012(6)
C13 0.058(4) 0.065(4) 0.065(4) 0.001(3) -0.018(3) -0.002(3)
C14 0.133(8) 0.086(6) 0.103(7) -0.016(5) -0.014(6) -0.033(6)
C15 0.124(8) 0.125(8) 0.100(7) 0.050(6) -0.042(6) -0.052(6)
C16 0.037(3) 0.066(4) 0.066(4) -0.010(3) -0.011(3) 0.007(3)
C17 0.036(3) 0.073(4) 0.061(4) -0.006(3) -0.013(3) -0.002(3)
C18 0.036(3) 0.054(3) 0.044(3) -0.001(2) -0.010(2) -0.001(2)
C19 0.042(3) 0.050(3) 0.060(4) 0.000(3) -0.013(3) -0.009(3)
C20 0.051(3) 0.063(4) 0.059(4) -0.005(3) -0.014(3) -0.014(3)
C21 0.081(5) 0.070(5) 0.079(5) -0.005(4) -0.024(4) -0.016(4)
C22 0.098(6) 0.059(5) 0.112(7) -0.009(5) -0.033(5) -0.016(4)
C23 0.082(5) 0.063(5) 0.092(6) 0.017(4) -0.022(4) -0.007(4)
C24 0.054(4) 0.056(4) 0.062(4) 0.006(3) -0.015(3) -0.008(3)
C25 0.075(5) 0.073(4) 0.060(4) -0.003(3) -0.026(4) -0.020(4)
C26 0.112(7) 0.138(9) 0.138(9) 0.025(7) -0.081(7) -0.033(6)
C27 0.156(10) 0.143(9) 0.066(6) -0.006(6) -0.022(6) 0.017(8)
C28 0.083(5) 0.072(4) 0.069(5) 0.013(4) -0.034(4) -0.007(4)
C29 0.101(7) 0.182(11) 0.070(6) -0.024(6) -0.012(5) -0.008(7)
C30 0.106(7) 0.167(10) 0.126(8) 0.003(7) -0.074(7) -0.002(7)
C31 0.071(4) 0.041(3) 0.071(4) -0.006(3) -0.029(3) -0.002(3)
C32 0.089(5) 0.038(3) 0.069(4) 0.001(3) -0.033(4) -0.008(3)
C33 0.046(3) 0.038(3) 0.054(3) 0.001(2) -0.018(3) -0.001(2)
C34 0.072(4) 0.047(3) 0.059(4) 0.006(3) -0.036(3) -0.011(3)
C35 0.091(5) 0.055(4) 0.080(5) 0.010(3) -0.048(4) -0.013(4)
C36 0.113(7) 0.091(6) 0.094(6) 0.023(5) -0.067(6) -0.017(5)
C37 0.138(8) 0.091(6) 0.077(6) 0.016(5) -0.057(6) -0.018(6)
C38 0.108(6) 0.082(5) 0.059(4) 0.011(4) -0.033(4) -0.028(5)
C39 0.083(5) 0.052(4) 0.058(4) 0.006(3) -0.028(4) -0.019(3)
C40 0.072(5) 0.104(6) 0.103(6) 0.006(5) -0.046(5) -0.001(5)
C41 0.128(9) 0.112(9) 0.227(15) -0.001(9) -0.054(9) 0.032(7)
C42 0.114(8) 0.138(9) 0.164(10) 0.005(8) -0.044(8) -0.049(7)
C43 0.074(5) 0.070(4) 0.059(4) 0.000(3) -0.019(3) -0.012(4)
C44 0.086(6) 0.100(7) 0.121(7) -0.026(6) -0.021(5) -0.003(5)
C45 0.118(8) 0.096(7) 0.166(10) -0.008(6) -0.054(7) -0.044(6)
Cl1 0.128(2) 0.177(3) 0.139(3) -0.036(2) -0.041(2) -0.019(2)
C46 0.169(12) 0.163(12) 0.245(17) -0.043(11) -0.130(12) -0.034(10)
Cl3 0.165(6) 0.089(4) 0.281(9) 0.015(5) -0.116(6) -0.010(4)

loop_
_atom_type_symbol
_atom_type_description
_atom_type_scat_dispersion_real
_atom_type_scat_dispersion_imag
_atom_type_scat_source
C C 0.0033 0.0016 'International Tables Vol C Tables 4.2.6.8 and 6.1.1.4'
H H 0.0000 0.0000 'International Tables Vol C Tables 4.2.6.8 and 6.1.1.4'
B B 0.0013 0.0007 'International Tables Vol C Tables 4.2.6.8 and 6.1.1.4'
N N 0.0061 0.0033 'International Tables Vol C Tables 4.2.6.8 and 6.1.1.4'
O O 0.0106 0.0060 'International Tables Vol C Tables 4.2.6.8 and 6.1.1.4'
S S 0.1246 0.1234 'International Tables Vol C Tables 4.2.6.8 and 6.1.1.4'
Cl Cl 0.1484 0.1585 'International Tables Vol C Tables 4.2.6.8 and 6.1.1.4'
Zn Zn 0.2839 1.4301 'International Tables Vol C Tables 4.2.6.8 and 6.1.1.4'

loop_
_geom_angle_atom_site_label_1
_geom_angle_atom_site_label_2
_geom_angle_atom_site_label_3
_geom_angle
_geom_angle_site_symmetry_1
_geom_angle_site_symmetry_3
O1 Zn1 O1 20.1(11) . 2_764
O1 Zn1 S1 105.2(8) . .
O1 Zn1 S1 118.4(8) 2_764 .
O1 Zn1 S3 119.0(6) . .
O1 Zn1 S3 99.2(7) 2_764 .
S1 Zn1 S3 108.15(6) . .
O1 Zn1 S2 107.6(11) . .
O1 Zn1 S2 113.9(10) 2_764 .
S1 Zn1 S2 107.65(6) . .
S3 Zn1 S2 108.76(6) . .
C3 S1 Zn1 97.88(19) . .
C18 S2 Zn1 96.45(19) . .
C33 S3 Zn1 97.01(19) . .
O1 O1 Zn1 94(5) 2_764 .
O1 O1 Zn1 66(4) 2_764 2_764
Zn1 O1 Zn1 159.9(11) . 2_764
C3 N1 C1 107.4(5) . .
C3 N1 B1 132.6(4) . .
C1 N1 B1 120.0(4) . .
C3 N2 C2 109.4(5) . .
C3 N2 C4 125.4(5) . .
C2 N2 C4 125.1(5) . .
C18 N3 C16 107.3(5) . .
C18 N3 B1 133.7(4) . .
C16 N3 B1 119.0(5) . .
C18 N4 C17 109.3(5) . .
C18 N4 C19 125.6(5) . .
C17 N4 C19 125.1(5) . .
C33 N5 C31 108.2(5) . .
C33 N5 B1 133.0(4) . .
C31 N5 B1 118.8(5) . .
C33 N6 C32 109.0(5) . .
C33 N6 C34 125.9(5) . .
C32 N6 C34 125.1(5) . .
N3 B1 N5 112.8(5) . .
N3 B1 N1 112.3(5) . .
N5 B1 N1 111.9(4) . .
C2 C1 N1 109.0(5) . .
C1 C2 N2 107.1(5) . .
N1 C3 N2 107.1(4) . .
N1 C3 S1 130.1(4) . .
N2 C3 S1 122.8(4) . .
C9 C4 C5 123.8(6) . .
C9 C4 N2 117.9(5) . .
C5 C4 N2 118.2(6) . .
C6 C5 C4 115.7(6) . .
C6 C5 C10 122.2(6) . .
C4 C5 C10 122.1(6) . .
C7 C6 C5 122.3(7) . .
C8 C7 C6 121.0(7) . .
C7 C8 C9 120.8(7) . .
C4 C9 C8 116.4(6) . .
C4 C9 C13 122.7(5) . .
C8 C9 C13 120.9(6) . .
C11B C10 C12 123(2) . .
C11B C10 C5 115.6(18) . .
C12 C10 C5 111.3(7) . .
C11B C10 C11 28(2) . .
C12 C10 C11 107.3(9) . .
C5 C10 C11 109.0(8) . .
C9 C13 C14 112.4(6) . .
C9 C13 C15 110.2(6) . .
C14 C13 C15 110.2(7) . .
C17 C16 N3 109.2(5) . .
C16 C17 N4 106.4(5) . .
N4 C18 N3 107.8(4) . .
N4 C18 S2 122.8(4) . .
N3 C18 S2 129.4(4) . .
C20 C19 C24 124.1(6) . .
C20 C19 N4 118.1(5) . .
C24 C19 N4 117.8(5) . .
C19 C20 C21 116.7(6) . .
C19 C20 C25 122.6(6) . .
C21 C20 C25 120.7(6) . .
C22 C21 C20 122.1(7) . .
C21 C22 C23 119.2(7) . .
C24 C23 C22 121.4(7) . .
C23 C24 C19 116.4(6) . .
C23 C24 C28 121.1(6) . .
C19 C24 C28 122.5(6) . .
C20 C25 C26 111.9(6) . .
C20 C25 C27 111.9(6) . .
C26 C25 C27 111.7(7) . .
C24 C28 C30 113.3(7) . .
C24 C28 C29 109.6(6) . .
C30 C28 C29 111.1(7) . .
C32 C31 N5 108.1(5) . .
C31 C32 N6 107.2(5) . .
N5 C33 N6 107.6(5) . .
N5 C33 S3 129.9(4) . .
N6 C33 S3 122.5(4) . .
C39 C34 C35 123.2(6) . .
C39 C34 N6 118.0(5) . .
C35 C34 N6 118.7(6) . .
C36 C35 C34 117.1(8) . .
C36 C35 C40 121.1(7) . .
C34 C35 C40 121.7(6) . .
C37 C36 C35 122.1(8) . .
C36 C37 C38 119.3(8) . .
C37 C38 C39 121.5(8) . .
C34 C39 C38 116.7(7) . .
C34 C39 C43 123.3(6) . .
C38 C39 C43 119.9(7) . .
C41 C40 C35 111.7(8) . .
C41 C40 C42 113.2(8) . .
C35 C40 C42 110.0(8) . .
C44 C43 C39 113.0(6) . .
C44 C43 C45 112.4(7) . .
C39 C43 C45 111.7(6) . .
Cl2B C46 Cl1 114.1(11) . .
Cl2B C46 Cl2 43.2(8) . .
Cl1 C46 Cl2 104.7(8) . .
Cl4B C57 Cl3 126.9(6) . .
Cl4B C57 Cl4 37.3(6) . .
Cl3 C57 Cl4 122.1(5) . .
O2 Cl5 O5B 113(3) . .
O2 Cl5 O4B 84(2) . .
O5B Cl5 O4B 151(3) . .
O2 Cl5 O5 134(3) . .
O5B Cl5 O5 42.7(16) . .
O4B Cl5 O5 109(2) . .
O2 Cl5 O4 104(3) . .
O5B Cl5 O4 106(2) . .
O4B Cl5 O4 91(2) . .
O5 Cl5 O4 118(2) . .
O2 Cl5 O3 125(2) . .
O5B Cl5 O3 110(2) . .
O4B Cl5 O3 44.1(14) . .
O5 Cl5 O3 69.2(15) . .
O4 Cl5 O3 93.3(17) . .
O6 C58 O6 180.000(3) 2_775 .

loop_
_geom_bond_atom_site_label_1
_geom_bond_atom_site_label_2
_geom_bond_distance
_geom_bond_site_symmetry_2
Zn1 O1 1.82(3) .
Zn1 O1 1.99(2) 2_764
Zn1 S1 2.3390(16) .
Zn1 S3 2.3404(17) .
Zn1 S2 2.3421(16) .
S1 C3 1.714(5) .
S2 C18 1.710(5) .
S3 C33 1.711(6) .
O1 O1 0.69(3) 2_764
O1 Zn1 1.99(2) 2_764
N1 C3 1.353(7) .
N1 C1 1.393(7) .
N1 B1 1.575(8) .
N2 C3 1.355(7) .
N2 C2 1.373(7) .
N2 C4 1.453(7) .
N3 C18 1.363(7) .
N3 C16 1.385(7) .
N3 B1 1.538(8) .
N4 C18 1.361(7) .
N4 C17 1.381(7) .
N4 C19 1.437(7) .
N5 C33 1.342(7) .
N5 C31 1.396(7) .
N5 B1 1.553(8) .
N6 C33 1.357(7) .
N6 C32 1.381(7) .
N6 C34 1.438(7) .
C1 C2 1.321(8) .
C4 C9 1.389(8) .
C4 C5 1.404(8) .
C5 C6 1.399(9) .
C5 C10 1.526(10) .
C6 C7 1.358(10) .
C7 C8 1.357(10) .
C8 C9 1.421(8) .
C9 C13 1.506(9) .
C10 C11B 1.51(5) .
C10 C12 1.516(11) .
C10 C11 1.542(15) .
C13 C14 1.522(10) .
C13 C15 1.550(10) .
C16 C17 1.357(9) .
C19 C20 1.375(8) .
C19 C24 1.407(8) .
C20 C21 1.395(9) .
C20 C25 1.489(9) .
C21 C22 1.348(10) .
C22 C23 1.421(11) .
C23 C24 1.366(9) .
C24 C28 1.518(9) .
C25 C26 1.519(11) .
C25 C27 1.546(11) .
C28 C30 1.525(11) .
C28 C29 1.547(11) .
C31 C32 1.337(8) .
C34 C39 1.377(9) .
C34 C35 1.386(9) .
C35 C36 1.384(10) .
C35 C40 1.531(11) .
C36 C37 1.359(12) .
C37 C38 1.376(11) .
C38 C39 1.401(9) .
C39 C43 1.526(9) .
C40 C41 1.512(12) .
C40 C42 1.562(12) .
C43 C44 1.502(10) .
C43 C45 1.538(10) .
Cl1 C46 1.742(15) .
Cl2 C46 1.776(14) .
Cl2B C46 1.527(18) .
Cl3 C57 1.532(6) .
Cl4 C57 1.826(11) .
Cl4B C57 1.421(13) .
Cl5 O2 1.28(4) .
Cl5 O5B 1.38(3) .
Cl5 O4B 1.54(3) .
Cl5 O5 1.58(3) .
Cl5 O4 1.59(4) .
Cl5 O3 1.69(2) .
O6 C58 1.92(3) .
C58 O6 1.92(3) 2_775
O6B C58B 1.23(4) .
